data_2210873
loop_
_publ_author_name
'Zhang, Li-Ming'
'He, Zhi-Min '

_publ_section_title
;
 5-Amino-1-(2-hydroxyethyl)-1<i>H</i>-pyrazole
;
_journal_coeditor_code BH2051
_journal_issue 11
_journal_name_full 'Acta Crystallographica Section E'
_journal_page_first o5108
_journal_page_last o5109
_journal_paper_doi 10.1107/S1600536806042061
_journal_volume 62
_journal_year 2006
_chemical_formula_iupac 'C5 H9 N3 O'
_chemical_formula_moiety 'C5 H9 N3 O'
_chemical_formula_sum 'C5 H9 N3 O'
_chemical_formula_weight 127.15
_chemical_melting_point .379E-305
_chemical_name_systematic 5-Amino-1-(2-hydroxyethyl)pyrazole
_space_group_IT_number 14
_symmetry_cell_setting monoclinic
_symmetry_space_group_name_Hall '-P 2yn'
_symmetry_space_group_name_H-M 'P 1 21/n 1'
_atom_sites_solution_hydrogens geom
_atom_sites_solution_primary direct
_atom_sites_solution_secondary difmap
_cell_angle_alpha 90.00
_cell_angle_beta 97.774(4)
_cell_angle_gamma 90.00
_cell_formula_units_Z 4
_cell_length_a 8.977(2)
_cell_length_b 5.5467(14)
_cell_length_c 12.562(3)
_cell_measurement_reflns_used 1169
_cell_measurement_temperature 294(2)
_cell_measurement_theta_max 24.70
_cell_measurement_theta_min 4.02
_cell_volume 619.7(3)
_computing_cell_refinement SMART
_computing_data_collection 'SMART (Bruker, 1997)'
_computing_data_reduction 'SAINT (Bruker, 1997)'
_computing_molecular_graphics 'SHELXTL (Bruker, 1997)'
_computing_publication_material SHELXTL
_computing_structure_refinement 'SHELXL97 (Sheldrick, 1997)'
_computing_structure_solution 'SHELXS97 (Sheldrick, 1997)'
_diffrn_ambient_temperature 294(2)
_diffrn_measured_fraction_theta_full 0.998
_diffrn_measured_fraction_theta_max 0.998
_diffrn_measurement_device_type 'Bruker SMART 1000'
_diffrn_measurement_method '\f and \w'
_diffrn_radiation_monochromator graphite
_diffrn_radiation_source 'fine-focus sealed tube'
_diffrn_radiation_type MoK\a
_diffrn_radiation_wavelength 0.71073
_diffrn_reflns_av_R_equivalents 0.0317
_diffrn_reflns_av_sigmaI/netI 0.0322
_diffrn_reflns_limit_h_max 10
_diffrn_reflns_limit_h_min -9
_diffrn_reflns_limit_k_max 6
_diffrn_reflns_limit_k_min -6
_diffrn_reflns_limit_l_max 8
_diffrn_reflns_limit_l_min -14
_diffrn_reflns_number 3003
_diffrn_reflns_theta_full 25.01
_diffrn_reflns_theta_max 25.01
_diffrn_reflns_theta_min 2.63
_diffrn_standards_interval_count 0
_diffrn_standards_interval_time 0
_diffrn_standards_number 0
_exptl_absorpt_coefficient_mu 0.100
_exptl_absorpt_correction_T_max 0.9881
_exptl_absorpt_correction_T_min 0.9784
_exptl_absorpt_correction_type multi-scan
_exptl_absorpt_process_details '(SADABS; Bruker, 1997)'
_exptl_crystal_colour colourless
_exptl_crystal_density_diffrn 1.363
_exptl_crystal_density_method 'not measured'
_exptl_crystal_description rod
_exptl_crystal_F_000 272
_exptl_crystal_size_max 0.22
_exptl_crystal_size_mid 0.20
_exptl_crystal_size_min 0.12
_refine_diff_density_max 0.146
_refine_diff_density_min -0.165
_refine_ls_extinction_coef 0.045(6)
_refine_ls_extinction_expression Fc^*^=kFc[1+0.001xFc^2^\l^3^/sin(2\q)]^-1/4^
_refine_ls_extinction_method 'SHELXL97 (Sheldrick, 1997)'
_refine_ls_goodness_of_fit_ref 1.035
_refine_ls_hydrogen_treatment mixed
_refine_ls_matrix_type full
_refine_ls_number_parameters 94
_refine_ls_number_reflns 1094
_refine_ls_number_restraints 3
_refine_ls_restrained_S_all 1.034
_refine_ls_R_factor_all 0.0453
_refine_ls_R_factor_gt 0.0324
_refine_ls_shift/su_max 0.001
_refine_ls_shift/su_mean 0.000
_refine_ls_structure_factor_coef Fsqd
_refine_ls_weighting_details 'calc w = 1/[\s^2^(Fo^2^)+(0.0417P)^2^+0.0839P] where P=(Fo^2^+2Fc^2^)/3'
_refine_ls_weighting_scheme calc
_refine_ls_wR_factor_gt 0.0802
_refine_ls_wR_factor_ref 0.0872
_reflns_number_gt 853
_reflns_number_total 1094
_reflns_threshold_expression I>2\s(I)
_cod_data_source_file bh2051.cif
_cod_data_source_block I
_cod_original_sg_symbol_H-M 'P 21/n '
_cod_database_code 2210873
_cod_database_fobs_code 2210873

loop_
_symmetry_equiv_pos_as_xyz
'x, y, z'
'-x+1/2, y+1/2, -z+1/2'
'-x, -y, -z'
'x-1/2, -y-1/2, z-1/2'

loop_
_atom_site_type_symbol
_atom_site_label
_atom_site_fract_x
_atom_site_fract_y
_atom_site_fract_z
_atom_site_U_iso_or_equiv
_atom_site_adp_type
_atom_site_calc_flag
_atom_site_refinement_flags
_atom_site_occupancy
O O1 0.17221(12) 0.1734(2) 0.58285(9) 0.0529(4) Uani d D 1
H H1 0.2487(19) 0.096(4) 0.5984(15) 0.079 Uiso d D 1
N N1 0.00693(13) 0.3657(2) 0.74470(9) 0.0350(4) Uani d . 1
N N2 0.05615(14) 0.4198(2) 0.85014(9) 0.0394(4) Uani d . 1
N N3 -0.15422(17) 0.0992(3) 0.63531(12) 0.0461(4) Uani d D 1
C C1 0.19681(17) 0.4116(3) 0.62165(12) 0.0448(5) Uani d . 1
H H1A 0.2253 0.5138 0.5651 0.054 Uiso calc R 1
H H1B 0.2781 0.4129 0.6810 0.054 Uiso calc R 1
C C2 0.05562(17) 0.5066(3) 0.65862(11) 0.0398(4) Uani d . 1
H H2A 0.0726 0.6716 0.6829 0.048 Uiso calc R 1
H H2B -0.0240 0.5084 0.5982 0.048 Uiso calc R 1
C C3 -0.08801(15) 0.1754(3) 0.73550(12) 0.0345(4) Uani d . 1
C C4 -0.10492(17) 0.1050(3) 0.83809(12) 0.0406(4) Uani d . 1
H H4 -0.1642 -0.0199 0.8584 0.049 Uiso calc R 1
C C5 -0.01432(17) 0.2606(3) 0.90483(12) 0.0410(4) Uani d . 1
H H5 -0.0040 0.2544 0.9794 0.049 Uiso calc R 1
H H3A -0.0928(18) 0.083(3) 0.5894(13) 0.057(6) Uiso d D 1
H H3B -0.2097(19) -0.030(3) 0.6385(14) 0.062(6) Uiso d D 1

loop_
_atom_site_aniso_label
_atom_site_aniso_U_11
_atom_site_aniso_U_22
_atom_site_aniso_U_33
_atom_site_aniso_U_12
_atom_site_aniso_U_13
_atom_site_aniso_U_23
O1 0.0387(7) 0.0626(9) 0.0566(8) 0.0053(6) 0.0035(6) -0.0139(6)
N1 0.0380(7) 0.0355(7) 0.0310(7) 0.0002(6) 0.0024(5) -0.0010(5)
N2 0.0440(8) 0.0398(8) 0.0329(7) -0.0002(6) -0.0001(6) -0.0024(6)
N3 0.0441(9) 0.0466(9) 0.0464(9) -0.0046(7) 0.0020(7) -0.0106(7)
C1 0.0383(9) 0.0542(11) 0.0411(9) -0.0081(8) 0.0022(7) 0.0044(8)
C2 0.0456(10) 0.0369(9) 0.0357(9) -0.0006(7) 0.0004(7) 0.0046(7)
C3 0.0295(8) 0.0329(8) 0.0405(9) 0.0027(6) 0.0028(6) -0.0046(6)
C4 0.0364(9) 0.0390(9) 0.0475(10) -0.0018(7) 0.0097(7) 0.0041(7)
C5 0.0436(9) 0.0455(10) 0.0344(8) 0.0057(8) 0.0069(7) 0.0024(7)

loop_
_atom_type_symbol
_atom_type_description
_atom_type_scat_dispersion_real
_atom_type_scat_dispersion_imag
_atom_type_scat_source
C C 0.0033 0.0016 'International Tables Vol C Tables 4.2.6.8 and 6.1.1.4'
H H 0.0000 0.0000 'International Tables Vol C Tables 4.2.6.8 and 6.1.1.4'
N N 0.0061 0.0033 'International Tables Vol C Tables 4.2.6.8 and 6.1.1.4'
O O 0.0106 0.0060 'International Tables Vol C Tables 4.2.6.8 and 6.1.1.4'

loop_
_geom_angle_atom_site_label_1
_geom_angle_atom_site_label_2
_geom_angle_atom_site_label_3
_geom_angle
C1 O1 H1 108.7(15)
C3 N1 N2 111.74(12)
C3 N1 C2 127.44(12)
N2 N1 C2 120.82(12)
C5 N2 N1 103.89(12)
C3 N3 H3A 114.1(12)
C3 N3 H3B 112.6(12)
H3A N3 H3B 111.5(17)
O1 C1 C2 109.57(13)
O1 C1 H1A 109.8
C2 C1 H1A 109.8
O1 C1 H1B 109.8
C2 C1 H1B 109.8
H1A C1 H1B 108.2
N1 C2 C1 113.16(13)
N1 C2 H2A 108.9
C1 C2 H2A 108.9
N1 C2 H2B 108.9
C1 C2 H2B 108.9
H2A C2 H2B 107.8
N1 C3 C4 106.87(13)
N1 C3 N3 120.32(14)
C4 C3 N3 132.67(15)
C3 C4 C5 105.04(13)
C3 C4 H4 127.5
C5 C4 H4 127.5
N2 C5 C4 112.44(14)
N2 C5 H5 123.8
C4 C5 H5 123.8

loop_
_geom_bond_atom_site_label_1
_geom_bond_atom_site_label_2
_geom_bond_distance
O1 C1 1.415(2)
O1 H1 0.810(15)
N1 C3 1.3516(19)
N1 N2 1.3717(16)
N1 C2 1.4490(18)
N2 C5 1.330(2)
N3 C3 1.3834(19)
N3 H3A 0.855(14)
N3 H3B 0.877(14)
C1 C2 1.503(2)
C1 H1A 0.9700
C1 H1B 0.9700
C2 H2A 0.9700
C2 H2B 0.9700
C3 C4 1.375(2)
C4 C5 1.388(2)
C4 H4 0.9300
C5 H5 0.9300

loop_
_geom_hbond_atom_site_label_D
_geom_hbond_atom_site_label_H
_geom_hbond_atom_site_label_A
_geom_hbond_site_symmetry_A
_geom_hbond_distance_DH
_geom_hbond_distance_HA
_geom_hbond_distance_DA
_geom_hbond_angle_DHA
_geom_hbond_publ_flag
O1 H1 N2 2_546 0.810(15) 2.035(15) 2.8422(18) 175(2) y
N3 H3A O1 3_556 0.855(14) 2.606(17) 3.1149(19) 119.3(14) y
N3 H3A O1 . 0.855(14) 2.443(16) 3.117(2) 136.1(15) y

loop_
_geom_torsion_atom_site_label_1
_geom_torsion_atom_site_label_2
_geom_torsion_atom_site_label_3
_geom_torsion_atom_site_label_4
_geom_torsion
C3 N1 N2 C5 -1.41(15)
C2 N1 N2 C5 178.07(13)
C3 N1 C2 C1 -90.70(18)
N2 N1 C2 C1 89.90(16)
O1 C1 C2 N1 60.44(17)
N2 N1 C3 C4 1.43(16)
C2 N1 C3 C4 -178.01(13)
N2 N1 C3 N3 177.53(13)
C2 N1 C3 N3 -1.9(2)
N1 C3 C4 C5 -0.82(17)
N3 C3 C4 C5 -176.24(16)
N1 N2 C5 C4 0.86(16)
C3 C4 C5 N2 -0.04(18)

loop_
_cod_related_entry_id
_cod_related_entry_database
_cod_related_entry_code
1 ChemSpider 283510
